data_9004407
loop_
_publ_author_name
'Cooper, M. A.'
'Hawthorne, F. C.'

_publ_section_title
;
 The crystal structure of rapidcreekite, Ca2(SO4)(CO3)(H2O)4,
 and its relation to the structure of gypsum
;
_journal_name_full 'The Canadian Mineralogist'
_journal_page_first 99
_journal_page_last 106
_journal_volume 34
_journal_year 1996
_chemical_formula_sum 'C H8 Ca2 O11 S'
_chemical_name_mineral Rapidcreekite
_space_group_IT_number 60
_symmetry_space_group_name_Hall '-P 2b 2ac'
_symmetry_space_group_name_H-M 'P c n b'
_cell_angle_alpha 90
_cell_angle_beta 90
_cell_angle_gamma 90
_cell_formula_units_Z 8
_cell_length_a 15.517
_cell_length_b 19.226
_cell_length_c 6.1646
_cell_volume 1839.084
_database_code_amcsd 0005481
_exptl_crystal_density_diffrn 2.227
_cod_original_formula_sum 'Ca2 S C O11 H8'
_cod_database_code 9004407

loop_
_space_group_symop_operation_xyz
x,y,z
x,1/2+y,-z
-x,1/2-y,z
1/2-x,y,1/2+z
1/2+x,-y,1/2-z
1/2+x,1/2-y,1/2+z
1/2-x,1/2+y,1/2-z
-x,-y,-z

loop_
_atom_site_aniso_label
_atom_site_aniso_U_11
_atom_site_aniso_U_22
_atom_site_aniso_U_33
_atom_site_aniso_U_12
_atom_site_aniso_U_13
_atom_site_aniso_U_23
Ca1 0.01290 0.01060 0.01400 0.00010 0.00050 -0.00050
Ca2 0.01330 0.00980 0.01490 -0.00030 0.00040 -0.00020
S 0.01400 0.00990 0.01430 -0.00200 -0.00130 -0.00210
C 0.01060 0.01130 0.01200 0.00390 -0.00240 -0.00120
O1 0.01800 0.01580 0.02500 0.00800 -0.00690 0.00320
O2 0.01850 0.00900 0.01750 -0.00690 0.00510 0.00020
O3 0.01620 0.01290 0.02460 -0.00270 0.00400 -0.00340
O4 0.01650 0.01180 0.01710 0.00080 -0.00290 -0.00370
O5 0.01840 0.01090 0.02160 0.00070 0.00880 0.00290
O6 0.02350 0.01030 0.01600 0.00230 -0.00630 0.00000
O7 0.02030 0.02020 0.01580 -0.00250 0.00650 0.00010
Wat1 0.01860 0.02310 0.02480 -0.00320 -0.00040 -0.00140
Wat2 0.01810 0.03070 0.02570 -0.00520 -0.00790 0.00460
Wat3 0.01730 0.02110 0.01620 -0.00530 -0.00600 0.00180
Wat4 0.01400 0.02330 0.02260 -0.00160 -0.00250 0.00220

loop_
_atom_site_label
_atom_site_fract_x
_atom_site_fract_y
_atom_site_fract_z
_atom_site_type_symbol
_atom_site_attached_hydrogens
Ca1 0.33410 0.28960 0.20090 Ca 0
Ca2 0.32760 0.05330 0.18830 Ca 0
S 0.16880 0.41930 0.02680 S 0
C 0.19140 0.17390 0.43100 C 0
O1 0.22470 0.35890 0.05000 O 0
O2 0.21370 0.23290 0.35700 O 0
O3 0.38980 0.40390 0.34300 O 0
O4 0.37120 0.17140 0.07350 O 0
O5 0.22860 0.11680 0.38300 O 0
O6 0.28100 0.48300 0.48400 O 0
O7 0.11810 0.43210 0.22200 O 0
Wat1 0.08940 0.23890 0.01300 O 2
Wat2 0.04780 0.32360 0.46600 O 2
Wat3 0.07460 0.01960 0.39700 O 2
Wat4 0.43410 0.09140 0.46900 O 2

loop_
_cod_changelog_entry_id
_cod_changelog_entry_author
_cod_changelog_entry_date
_cod_changelog_entry_text
1
;cod-tools version 3.8.0
Id: cif_guess_AMCSD_atom_types 9574 2023-05-10 09:00:05Z saulius
;
2023-05-10T18:49:02+03:00
;Derived atom types and hydrogen counts
from atom names that follow the AMCSD naming convention
(Wat == water, O-H == hydroxyl).
;

loop_
_cod_related_entry_id
_cod_related_entry_database
_cod_related_entry_code
1 AMCSD 0005481
